data_2210391
loop_
_publ_author_name
'Dun-Jia Wang'
'Chun-Yang Zheng'
'Ling Fan'

_publ_section_title
;
 1-(4-<i>tert</i>-Butylphenyl)-3-hydroxy-3-(2-naphthyl)prop-2-en-1-one
;
_journal_coeditor_code TK2062
_journal_issue 9
_journal_name_full 'Acta Crystallographica Section E'
_journal_page_first o3681
_journal_page_last o3682
_journal_paper_doi 10.1107/S1600536806029084
_journal_volume 62
_journal_year 2006
_chemical_formula_iupac 'C23 H22 O2'
_chemical_formula_moiety 'C23 H22 O2'
_chemical_formula_sum 'C23 H22 O2'
_chemical_formula_weight 330.41
_chemical_melting_point 340
_chemical_name_systematic
;
1-(4-tert-Butylphenyl)-3-hydroxy-3-(2-naphthyl)prop-2-en-1-one
;
_space_group_IT_number 15
_symmetry_cell_setting monoclinic
_symmetry_space_group_name_Hall '-C 2yc'
_symmetry_space_group_name_H-M 'C 1 2/c 1'
_atom_sites_solution_hydrogens geom
_atom_sites_solution_primary direct
_atom_sites_solution_secondary difmap
_audit_creation_method SHELXL-97
_cell_angle_alpha 90
_cell_angle_beta 128.605(2)
_cell_angle_gamma 90
_cell_formula_units_Z 8
_cell_length_a 32.490(4)
_cell_length_b 6.2231(8)
_cell_length_c 22.533(3)
_cell_measurement_reflns_used 3719
_cell_measurement_temperature 292(2)
_cell_measurement_theta_max 27.5
_cell_measurement_theta_min 2.3
_cell_volume 3560.3(8)
_computing_cell_refinement SMART
_computing_data_collection 'SMART (Bruker, 1997)'
_computing_data_reduction 'SAINT (Bruker, 1999)'
_computing_molecular_graphics 'SHELXTL (Bruker, 2001)'
_computing_publication_material SHELXTL
_computing_structure_refinement 'SHELXL97 (Sheldrick, 1997)'
_computing_structure_solution 'SHELXS97 (Sheldrick, 1997)'
_diffrn_ambient_temperature 292(2)
_diffrn_detector_area_resol_mean 0
_diffrn_measured_fraction_theta_full 0.990
_diffrn_measured_fraction_theta_max 0.990
_diffrn_measurement_device_type 'Bruker SMART CCD area-detector'
_diffrn_measurement_method '\f and \w'
_diffrn_radiation_monochromator graphite
_diffrn_radiation_source 'fine-focus sealed tube'
_diffrn_radiation_type MoK\a
_diffrn_radiation_wavelength 0.71073
_diffrn_reflns_av_R_equivalents 0.101
_diffrn_reflns_av_sigmaI/netI 0.066
_diffrn_reflns_limit_h_max 42
_diffrn_reflns_limit_h_min -42
_diffrn_reflns_limit_k_max 8
_diffrn_reflns_limit_k_min -8
_diffrn_reflns_limit_l_max 29
_diffrn_reflns_limit_l_min -29
_diffrn_reflns_number 15619
_diffrn_reflns_theta_full 27.5
_diffrn_reflns_theta_max 27.5
_diffrn_reflns_theta_min 1.6
_diffrn_standards_decay_% 0
_diffrn_standards_interval_count 0
_diffrn_standards_interval_time 0
_diffrn_standards_number 0
_exptl_absorpt_coefficient_mu 0.077
_exptl_absorpt_correction_T_max 0.982
_exptl_absorpt_correction_T_min 0.977
_exptl_absorpt_correction_type multi-scan
_exptl_absorpt_process_details '(SADABS; Sheldrick, 1996)'
_exptl_crystal_colour colorless
_exptl_crystal_density_diffrn 1.233
_exptl_crystal_density_method 'not measured'
_exptl_crystal_description block
_exptl_crystal_F_000 1408
_exptl_crystal_size_max 0.30
_exptl_crystal_size_mid 0.20
_exptl_crystal_size_min 0.20
_refine_diff_density_max 0.22
_refine_diff_density_min -0.25
_refine_ls_extinction_method none
_refine_ls_goodness_of_fit_ref 1.02
_refine_ls_hydrogen_treatment mixed
_refine_ls_matrix_type full
_refine_ls_number_parameters 234
_refine_ls_number_reflns 4055
_refine_ls_number_restraints 0
_refine_ls_restrained_S_all 1.02
_refine_ls_R_factor_all 0.084
_refine_ls_R_factor_gt 0.061
_refine_ls_shift/su_max 0.000
_refine_ls_shift/su_mean 0.000
_refine_ls_structure_factor_coef Fsqd
_refine_ls_weighting_details 'calc w=1/[\s^2^(Fo^2^)+(0.0858P)^2^] where P=(Fo^2^+2Fc^2^)/3'
_refine_ls_weighting_scheme calc
_refine_ls_wR_factor_gt 0.150
_refine_ls_wR_factor_ref 0.164
_reflns_number_gt 2810
_reflns_number_total 4055
_reflns_threshold_expression I>2\s(I)
_cod_data_source_file tk2062.cif
_cod_data_source_block I
_cod_depositor_comments
;
The following automatic conversions were performed:
'_symmetry_cell_setting' value 'Monoclinic' changed to 'monoclinic'
according to '/home/saulius/struct/CIF-dictionaries/cif_core.dic'
dictionary named 'cif_core.dic' version 2.4.1 from 2010-06-29.

Automatic conversion script
Id: cif_fix_enum 1527 2010-12-29 10:47:43Z saulius 

The following automatic conversions were performed:

'_symmetry_cell_setting' value 'Monoclinic' changed to 'monoclinic'
according to /home/saulius/struct/CIF-dictionaries/cif_core.dic
dictionary named 'cif_core.dic' version 2.4.1 from 2010-06-29.

Automatic conversion script
Id: cif_fix_values 1715 2011-07-08 13:25:40Z adriana 
;
_cod_original_cell_volume 3560.2(8)
_cod_original_sg_symbol_Hall -C2yc
_cod_original_sg_symbol_H-M 'C 2/c'
_cod_database_code 2210391
_cod_database_fobs_code 2210391

loop_
_symmetry_equiv_pos_as_xyz
'x, y, z'
'-x, y, -z+1/2'
'x+1/2, y+1/2, z'
'-x+1/2, y+1/2, -z+1/2'
'-x, -y, -z'
'x, -y, z-1/2'
'-x+1/2, -y+1/2, -z'
'x+1/2, -y+1/2, z-1/2'

loop_
_atom_site_type_symbol
_atom_site_label
_atom_site_fract_x
_atom_site_fract_y
_atom_site_fract_z
_atom_site_U_iso_or_equiv
_atom_site_adp_type
_atom_site_calc_flag
_atom_site_refinement_flags
_atom_site_occupancy
C C1 0.52312(7) 0.4576(3) 1.10587(10) 0.0696(5) Uani d . 1
H H1A 0.5044 0.3595 1.0638 0.104 Uiso calc R 1
H H1B 0.5466 0.3787 1.1523 0.104 Uiso calc R 1
H H1C 0.5430 0.5559 1.0998 0.104 Uiso calc R 1
C C2 0.51384(10) 0.7495(3) 1.17197(11) 0.0873(6) Uani d . 1
H H2A 0.5337 0.8401 1.1637 0.131 Uiso calc R 1
H H2B 0.5374 0.6774 1.2199 0.131 Uiso calc R 1
H H2C 0.4894 0.8354 1.1723 0.131 Uiso calc R 1
C C3 0.45729(8) 0.4263(4) 1.12740(11) 0.0822(6) Uani d . 1
H H3A 0.4314 0.5008 1.1273 0.123 Uiso calc R 1
H H3B 0.4833 0.3649 1.1766 0.123 Uiso calc R 1
H H3C 0.4405 0.3140 1.0900 0.123 Uiso calc R 1
C C4 0.48372(6) 0.5837(2) 1.10864(8) 0.0491(4) Uani d . 1
C C5 0.44385(5) 0.6886(2) 1.03080(8) 0.0439(4) Uani d . 1
C C6 0.45241(6) 0.8920(3) 1.01503(9) 0.0568(4) Uani d . 1
H H6 0.4822 0.9680 1.0535 0.068 Uiso calc R 1
C C7 0.41851(7) 0.9846(3) 0.94476(10) 0.0564(4) Uani d . 1
H H7 0.4256 1.1218 0.9368 0.068 Uiso calc R 1
C C8 0.37382(6) 0.8770(2) 0.88524(8) 0.0446(4) Uani d . 1
C C9 0.36475(6) 0.6735(2) 0.90011(9) 0.0498(4) Uani d . 1
H H9 0.3352 0.5970 0.8613 0.060 Uiso calc R 1
C C10 0.39852(6) 0.5827(2) 0.97099(9) 0.0501(4) Uani d . 1
H H10 0.3909 0.4471 0.9793 0.060 Uiso calc R 1
C C11 0.33878(6) 0.9834(2) 0.81039(9) 0.0511(4) Uani d . 1
C C12 0.29937(6) 0.8765(2) 0.74332(8) 0.0499(4) Uani d . 1
H H12 0.2915 0.7342 0.7453 0.060 Uiso calc R 1
C C13 0.27165(6) 0.9808(2) 0.67346(9) 0.0495(4) Uani d . 1
C C14 0.23474(6) 0.8707(2) 0.59985(8) 0.0464(4) Uani d . 1
C C15 0.22066(6) 0.9705(2) 0.53512(9) 0.0471(4) Uani d . 1
H H15 0.2334 1.1078 0.5388 0.057 Uiso calc R 1
C C16 0.18753(5) 0.8710(2) 0.46341(9) 0.0457(4) Uani d . 1
C C17 0.17393(6) 0.9710(3) 0.39697(9) 0.0552(4) Uani d . 1
H H17 0.1870 1.1071 0.4000 0.066 Uiso calc R 1
C C18 0.14204(7) 0.8701(3) 0.32876(10) 0.0646(5) Uani d . 1
H H18 0.1334 0.9374 0.2854 0.078 Uiso calc R 1
C C19 0.12221(7) 0.6662(3) 0.32332(11) 0.0688(5) Uani d . 1
H H19 0.1004 0.5990 0.2762 0.083 Uiso calc R 1
C C20 0.13420(7) 0.5642(3) 0.38552(10) 0.0632(5) Uani d . 1
H H20 0.1205 0.4282 0.3807 0.076 Uiso calc R 1
C C21 0.16757(6) 0.6639(2) 0.45815(9) 0.0498(4) Uani d . 1
C C22 0.18168(6) 0.5647(2) 0.52489(10) 0.0570(4) Uani d . 1
H H22 0.1684 0.4293 0.5219 0.068 Uiso calc R 1
C C23 0.21432(6) 0.6635(3) 0.59342(9) 0.0536(4) Uani d . 1
H H23 0.2234 0.5941 0.6367 0.064 Uiso calc R 1
O O1 0.34739(6) 1.18445(18) 0.80858(7) 0.0758(4) Uani d . 1
H H1 0.3119(10) 1.224(4) 0.7329(14) 0.137(9) Uiso d . 1
O O2 0.27924(5) 1.18291(17) 0.67066(7) 0.0710(4) Uani d . 1

loop_
_atom_site_aniso_label
_atom_site_aniso_U_11
_atom_site_aniso_U_22
_atom_site_aniso_U_33
_atom_site_aniso_U_12
_atom_site_aniso_U_13
_atom_site_aniso_U_23
C1 0.0607(11) 0.0834(13) 0.0642(11) 0.0150(9) 0.0388(10) 0.0122(10)
C2 0.1013(16) 0.0788(13) 0.0525(11) -0.0049(12) 0.0337(11) -0.0125(10)
C3 0.0675(12) 0.1152(17) 0.0641(12) -0.0081(11) 0.0413(11) 0.0215(11)
C4 0.0448(8) 0.0566(9) 0.0456(9) -0.0051(7) 0.0280(7) -0.0033(7)
C5 0.0426(8) 0.0483(8) 0.0471(8) -0.0019(6) 0.0310(7) -0.0046(7)
C6 0.0495(9) 0.0570(10) 0.0542(10) -0.0157(7) 0.0275(8) -0.0079(8)
C7 0.0589(10) 0.0458(9) 0.0615(11) -0.0099(7) 0.0361(9) -0.0018(8)
C8 0.0468(8) 0.0458(8) 0.0480(8) -0.0010(6) 0.0330(7) -0.0028(6)
C9 0.0455(8) 0.0511(9) 0.0462(9) -0.0088(7) 0.0255(7) -0.0064(7)
C10 0.0517(9) 0.0450(8) 0.0517(9) -0.0067(7) 0.0313(8) -0.0010(7)
C11 0.0578(10) 0.0460(9) 0.0586(10) 0.0003(7) 0.0408(9) -0.0002(7)
C12 0.0545(9) 0.0454(8) 0.0532(9) -0.0013(7) 0.0352(8) 0.0033(7)
C13 0.0518(9) 0.0477(9) 0.0560(10) 0.0031(7) 0.0370(8) 0.0043(7)
C14 0.0411(8) 0.0470(8) 0.0530(9) 0.0067(6) 0.0303(7) 0.0078(7)
C15 0.0423(8) 0.0420(8) 0.0571(10) 0.0019(6) 0.0310(8) 0.0051(7)
C16 0.0360(7) 0.0480(8) 0.0532(9) 0.0057(6) 0.0279(7) 0.0032(7)
C17 0.0453(9) 0.0606(10) 0.0578(10) 0.0044(7) 0.0314(8) 0.0075(8)
C18 0.0532(10) 0.0832(13) 0.0536(10) 0.0059(9) 0.0314(9) 0.0008(9)
C19 0.0532(10) 0.0859(14) 0.0579(11) -0.0020(9) 0.0301(9) -0.0151(10)
C20 0.0500(10) 0.0579(10) 0.0740(13) -0.0045(8) 0.0349(9) -0.0119(9)
C21 0.0377(8) 0.0497(9) 0.0605(10) 0.0048(7) 0.0299(8) 0.0011(7)
C22 0.0506(9) 0.0456(9) 0.0748(12) -0.0021(7) 0.0391(9) 0.0045(8)
C23 0.0499(9) 0.0528(9) 0.0586(10) 0.0022(7) 0.0340(8) 0.0111(8)
O1 0.0957(10) 0.0456(7) 0.0617(8) -0.0087(6) 0.0371(8) -0.0001(6)
O2 0.0883(9) 0.0449(7) 0.0597(8) -0.0020(6) 0.0364(7) 0.0058(6)

loop_
_atom_type_symbol
_atom_type_description
_atom_type_scat_dispersion_real
_atom_type_scat_dispersion_imag
_atom_type_scat_source
C C 0.0033 0.0016 'International Tables Vol C Tables 4.2.6.8 and 6.1.1.4'
H H 0.0000 0.0000 'International Tables Vol C Tables 4.2.6.8 and 6.1.1.4'
O O 0.0106 0.0060 'International Tables Vol C Tables 4.2.6.8 and 6.1.1.4'

loop_
_geom_angle_atom_site_label_1
_geom_angle_atom_site_label_2
_geom_angle_atom_site_label_3
_geom_angle
_geom_angle_publ_flag
C4 C1 H1A 109.5 ?
C4 C1 H1B 109.5 ?
H1A C1 H1B 109.5 ?
C4 C1 H1C 109.5 ?
H1A C1 H1C 109.5 ?
H1B C1 H1C 109.5 ?
C4 C2 H2A 109.5 ?
C4 C2 H2B 109.5 ?
H2A C2 H2B 109.5 ?
C4 C2 H2C 109.5 ?
H2A C2 H2C 109.5 ?
H2B C2 H2C 109.5 ?
C4 C3 H3A 109.5 ?
C4 C3 H3B 109.5 ?
H3A C3 H3B 109.5 ?
C4 C3 H3C 109.5 ?
H3A C3 H3C 109.5 ?
H3B C3 H3C 109.5 ?
C2 C4 C3 108.61(15) ?
C2 C4 C5 112.02(14) ?
C3 C4 C5 111.76(13) ?
C2 C4 C1 108.65(15) ?
C3 C4 C1 108.09(15) ?
C5 C4 C1 107.59(12) ?
C6 C5 C10 116.30(14) ?
C6 C5 C4 121.33(13) ?
C10 C5 C4 122.29(13) ?
C7 C6 C5 122.30(15) ?
C7 C6 H6 118.9 ?
C5 C6 H6 118.9 ?
C6 C7 C8 121.05(14) ?
C6 C7 H7 119.5 ?
C8 C7 H7 119.5 ?
C7 C8 C9 117.32(14) ?
C7 C8 C11 118.89(14) ?
C9 C8 C11 123.79(14) ?
C10 C9 C8 121.35(14) ?
C10 C9 H9 119.3 ?
C8 C9 H9 119.3 ?
C9 C10 C5 121.67(14) ?
C9 C10 H10 119.2 ?
C5 C10 H10 119.2 ?
O1 C11 C12 119.92(14) y
O1 C11 C8 116.34(14) ?
C12 C11 C8 123.69(14) ?
C11 C12 C13 120.70(14) y
C13 C12 H12 119.7 ?
C11 C12 H12 119.7 ?
O2 C13 C12 120.04(15) y
O2 C13 C14 116.33(14) ?
C12 C13 C14 123.58(14) ?
C15 C14 C23 118.59(15) ?
C15 C14 C13 118.82(14) ?
C23 C14 C13 122.57(14) ?
C14 C15 C16 121.94(14) ?
C14 C15 H15 119.0 ?
C16 C15 H15 119.0 ?
C15 C16 C17 122.13(14) ?
C15 C16 C21 118.64(14) ?
C17 C16 C21 119.23(15) ?
C18 C17 C16 120.59(16) ?
C18 C17 H17 119.7 ?
C16 C17 H17 119.7 ?
C17 C18 C19 120.35(17) ?
C17 C18 H18 119.8 ?
C19 C18 H18 119.8 ?
C20 C19 C18 121.11(17) ?
C20 C19 H19 119.4 ?
C18 C19 H19 119.4 ?
C19 C20 C21 120.40(16) ?
C19 C20 H20 119.8 ?
C21 C20 H20 119.8 ?
C22 C21 C16 118.81(15) ?
C22 C21 C20 122.88(15) ?
C16 C21 C20 118.31(15) ?
C23 C22 C21 121.19(14) ?
C23 C22 H22 119.4 ?
C21 C22 H22 119.4 ?
C22 C23 C14 120.82(15) ?
C22 C23 H23 119.6 ?
C14 C23 H23 119.6 ?
C11 O1 H1 100.7(12) ?
C13 O2 H1 102.6(14) ?

loop_
_geom_bond_atom_site_label_1
_geom_bond_atom_site_label_2
_geom_bond_distance
_geom_bond_publ_flag
C1 C4 1.536(2) ?
C1 H1A 0.9600 ?
C1 H1B 0.9600 ?
C1 H1C 0.9600 ?
C2 C4 1.522(2) ?
C2 H2A 0.9600 ?
C2 H2B 0.9600 ?
C2 H2C 0.9600 ?
C3 C4 1.526(2) ?
C3 H3A 0.9600 ?
C3 H3B 0.9600 ?
C3 H3C 0.9600 ?
C4 C5 1.531(2) ?
C5 C6 1.389(2) ?
C5 C10 1.394(2) ?
C6 C7 1.370(2) ?
C6 H6 0.9300 ?
C7 C8 1.388(2) ?
C7 H7 0.9300 ?
C8 C9 1.388(2) ?
C8 C11 1.478(2) ?
C9 C10 1.374(2) ?
C9 H9 0.9300 ?
C10 H10 0.9300 ?
O1 C11 1.2881(19) y
O2 C13 1.2908(18) y
C11 C12 1.397(2) y
C12 C13 1.393(2) y
C12 H12 0.9300 ?
C13 C14 1.475(2) ?
C14 C15 1.375(2) ?
C14 C23 1.416(2) ?
C15 C16 1.408(2) ?
C15 H15 0.9300 ?
C16 C17 1.414(2) ?
C16 C21 1.414(2) ?
C17 C18 1.357(2) ?
C17 H17 0.9300 ?
C18 C19 1.393(3) ?
C18 H18 0.9300 ?
C19 C20 1.356(3) ?
C19 H19 0.9300 ?
C20 C21 1.423(2) ?
C20 H20 0.9300 ?
C21 C22 1.411(2) ?
C22 C23 1.358(2) ?
C22 H22 0.9300 ?
C23 H23 0.9300 ?
O1 H1 1.36(3) ?
O2 H1 1.14(3) ?

loop_
_geom_hbond_atom_site_label_D
_geom_hbond_atom_site_label_H
_geom_hbond_atom_site_label_A
_geom_hbond_distance_DH
_geom_hbond_distance_HA
_geom_hbond_distance_DA
_geom_hbond_angle_DHA
O2 H1 O1 1.14(3) 1.36(3) 2.4441(17) 156(2)

loop_
_geom_torsion_atom_site_label_1
_geom_torsion_atom_site_label_2
_geom_torsion_atom_site_label_3
_geom_torsion_atom_site_label_4
_geom_torsion
_geom_torsion_publ_flag
C2 C4 C5 C6 29.8(2) ?
C3 C4 C5 C6 151.98(16) ?
C1 C4 C5 C6 -89.52(18) ?
C2 C4 C5 C10 -153.33(16) ?
C3 C4 C5 C10 -31.2(2) ?
C1 C4 C5 C10 87.32(17) ?
C10 C5 C6 C7 -0.2(2) ?
C4 C5 C6 C7 176.85(14) ?
C5 C6 C7 C8 -0.7(3) ?
C6 C7 C8 C9 0.6(2) ?
C6 C7 C8 C11 -179.50(14) ?
C7 C8 C9 C10 0.3(2) ?
C11 C8 C9 C10 -179.60(14) ?
C8 C9 C10 C5 -1.2(2) ?
C6 C5 C10 C9 1.1(2) ?
C4 C5 C10 C9 -175.91(13) ?
C7 C8 C11 O1 -11.3(2) ?
C9 C8 C11 O1 168.62(15) ?
C7 C8 C11 C12 166.22(14) ?
C9 C8 C11 C12 -13.9(2) ?
O1 C11 C12 C13 4.6(2) y
C8 C11 C12 C13 -172.79(13) ?
C11 C12 C13 O2 -5.6(2) y
C11 C12 C13 C14 171.52(13) ?
O2 C13 C14 C15 15.0(2) ?
C12 C13 C14 C15 -162.25(14) ?
O2 C13 C14 C23 -166.84(14) ?
C12 C13 C14 C23 15.9(2) ?
C23 C14 C15 C16 -1.2(2) ?
C13 C14 C15 C16 177.07(12) ?
C14 C15 C16 C17 -178.51(13) ?
C14 C15 C16 C21 1.1(2) ?
C15 C16 C17 C18 179.75(14) ?
C21 C16 C17 C18 0.1(2) ?
C16 C17 C18 C19 0.0(2) ?
C17 C18 C19 C20 0.0(3) ?
C18 C19 C20 C21 -0.1(3) ?
C15 C16 C21 C22 -0.1(2) ?
C17 C16 C21 C22 179.54(14) ?
C15 C16 C21 C20 -179.86(13) ?
C17 C16 C21 C20 -0.2(2) ?
C19 C20 C21 C22 -179.54(16) ?
C19 C20 C21 C16 0.2(2) ?
C16 C21 C22 C23 -0.8(2) ?
C20 C21 C22 C23 178.90(14) ?
C21 C22 C23 C14 0.8(2) ?
C15 C14 C23 C22 0.2(2) ?
C13 C14 C23 C22 -177.98(14) ?

loop_
_cod_related_entry_id
_cod_related_entry_database
_cod_related_entry_code
1 ChemSpider 30655042
